data_4034961
loop_
_publ_author_name
'Pulka-Ziach, Karolina'
'Antunes, St\'ephanie'
'Perdriau, Camille'
'Kauffmann, Brice'
'Pasco, Morgane'
'Douat, C\'eline'
'Guichard, Gilles'

_publ_section_title
;
 Postelongation Strategy for the Introduction of Guanidinium Units in the
 Main Chain of Helical Oligourea Foldamers.
;
_journal_issue 5
_journal_name_full 'The Journal of organic chemistry'
_journal_page_first 2530
_journal_page_last 2541
_journal_paper_doi 10.1021/acs.joc.7b01895
_journal_volume 83
_journal_year 2018
_chemical_absolute_configuration rmad
_chemical_formula_sum 'C32 H66 N8 O6 S'
_chemical_formula_weight 690.98
_space_group_crystal_system triclinic
_space_group_IT_number 1
_space_group_name_Hall 'P 1'
_space_group_name_H-M_alt 'P 1'
_atom_sites_solution_hydrogens mixed
_audit_creation_method SHELXL-2016/6
_audit_update_record
;
2017-04-12 # Formatted by publCIF

;
_cell_angle_alpha 74.736(6)
_cell_angle_beta 66.148(6)
_cell_angle_gamma 81.699(6)
_cell_formula_units_Z 1
_cell_length_a 9.5027(7)
_cell_length_b 10.5139(7)
_cell_length_c 11.4874(8)
_cell_measurement_reflns_used 11141
_cell_measurement_temperature 120(2)
_cell_measurement_theta_max 72.1
_cell_measurement_theta_min 4.3
_cell_volume 1011.72(13)
_computing_cell_refinement
;
CrystalClear-SM Expert 2.1 b32 (Rigaku, 2014)
;
_computing_data_collection
;
CrystalClear-SM Expert 2.1 b32 (Rigaku, 2014)
;
_computing_data_reduction
;
CrystalClear-SM Expert 2.1 b32 (Rigaku, 2014)
;
_computing_molecular_graphics 'Shelxle (Dittrich and coll, 2011)'
_computing_structure_refinement 'SHELXL-2016/6 (Sheldrick, 2016)'
_computing_structure_solution 'SHELXT 2014/5 (Sheldrick, 2014)'
_diffrn_ambient_temperature 120(2)
_diffrn_detector PILT
_diffrn_detector_area_resol_mean 5.8140
_diffrn_measured_fraction_theta_full 0.961
_diffrn_measured_fraction_theta_max 0.960
_diffrn_measurement_device_type
;
AFC11 (Right): Eulerian 3 circle
;
_diffrn_measurement_method 'profile data from \w-scans'
_diffrn_radiation_type CuK\a
_diffrn_radiation_wavelength 1.54178
_diffrn_reflns_av_R_equivalents 0.0392
_diffrn_reflns_av_unetI/netI 0.0316
_diffrn_reflns_Laue_measured_fraction_full 0.961
_diffrn_reflns_Laue_measured_fraction_max 0.960
_diffrn_reflns_limit_h_max 10
_diffrn_reflns_limit_h_min -11
_diffrn_reflns_limit_k_max 12
_diffrn_reflns_limit_k_min -12
_diffrn_reflns_limit_l_max 13
_diffrn_reflns_limit_l_min -13
_diffrn_reflns_number 12834
_diffrn_reflns_point_group_measured_fraction_full 0.765
_diffrn_reflns_point_group_measured_fraction_max 0.763
_diffrn_reflns_theta_full 67.679
_diffrn_reflns_theta_max 68.245
_diffrn_reflns_theta_min 4.320
_diffrn_source 'Rigaku FRX rotating anode'
_exptl_absorpt_coefficient_mu 1.097
_exptl_absorpt_correction_T_max 1.000
_exptl_absorpt_correction_T_min 0.726
_exptl_absorpt_correction_type multi-scan
_exptl_crystal_colour colorless
_exptl_crystal_density_diffrn 1.134
_exptl_crystal_description needle
_exptl_crystal_F_000 378
_exptl_crystal_size_max 0.800
_exptl_crystal_size_mid 0.100
_exptl_crystal_size_min 0.100
_refine_diff_density_max 0.803
_refine_diff_density_min -0.313
_refine_diff_density_rms 0.059
_refine_ls_abs_structure_details
;
 Flack x determined using 2038 quotients [(I+)-(I-)]/[(I+)+(I-)]
 (Parsons, Flack and Wagner, Acta Cryst. B69 (2013) 249-259).
;
_refine_ls_abs_structure_Flack 0.070(10)
_refine_ls_extinction_coef 0.0055(18)
_refine_ls_extinction_expression Fc^*^=kFc[1+0.001xFc^2^\l^3^/sin(2\q)]^-1/4^
_refine_ls_extinction_method 'SHELXL-2016/6 (Sheldrick 2016)'
_refine_ls_goodness_of_fit_ref 1.079
_refine_ls_hydrogen_treatment mixed
_refine_ls_matrix_type full
_refine_ls_number_parameters 439
_refine_ls_number_reflns 5659
_refine_ls_number_restraints 5
_refine_ls_restrained_S_all 1.078
_refine_ls_R_factor_all 0.0482
_refine_ls_R_factor_gt 0.0480
_refine_ls_shift/su_max 0.000
_refine_ls_shift/su_mean 0.000
_refine_ls_structure_factor_coef Fsqd
_refine_ls_weighting_details 'w=1/[\s^2^(Fo^2^)+(0.1006P)^2^+0.2013P] where P=(Fo^2^+2Fc^2^)/3'
_refine_ls_weighting_scheme calc
_refine_ls_wR_factor_gt 0.1357
_refine_ls_wR_factor_ref 0.1359
_reflns_Friedel_coverage 0.589
_reflns_Friedel_fraction_full 0.569
_reflns_Friedel_fraction_max 0.566
_reflns_number_gt 5602
_reflns_number_total 5659
_reflns_threshold_expression 'I > 2\s(I)'
_cod_data_source_file jo7b01895_si_002.cif
_cod_data_source_block kp415_ccdc_a
_cod_database_code 4034961
_publcif_datablock.id {c98b31eb-9f6c-4ebf-b6ab-f2a6e1d5a2f4}

_shelx_shelxl_version_number 2016/6
_shelx_space_group_comment
;
The symmetry employed for this shelxl refinement is uniquely defined
by the following loop, which should always be used as a source of
symmetry information in preference to the above space-group names.
They are only intended as comments.
;
_shelx_estimated_absorpt_t_min 0.810
_shelx_estimated_absorpt_t_max 0.810
_publcif_info_exptl_table_max_cols 5
_publcif_info_exptl_table_use_headnotes n
_publcif_funding_html
;
;

loop_
_space_group_symop_operation_xyz
'x, y, z'

loop_
_atom_site_label
_atom_site_type_symbol
_atom_site_fract_x
_atom_site_fract_y
_atom_site_fract_z
_atom_site_U_iso_or_equiv
_atom_site_adp_type
_atom_site_occupancy
_atom_site_site_symmetry_order
_atom_site_calc_flag
_atom_site_refinement_flags_posn
_atom_site_refinement_flags_adp
_atom_site_refinement_flags_occupancy
S001 S 0.67922(9) 0.66896(8) 0.01444(8) 0.0305(2) Uani 1 1 d . . .
N1 N 0.5829(3) 0.6175(3) 0.7742(3) 0.0275(7) Uani 1 1 d . . .
H1 H 0.600198 0.604730 0.844459 0.033 Uiso 1 1 calc R U .
O1 O 0.3430(3) 0.6540(3) 0.9030(2) 0.0330(6) Uani 1 1 d . . .
C1 C 0.1730(4) 0.6680(4) 0.9427(4) 0.0326(8) Uani 1 1 d . . .
O2 O 0.3985(3) 0.6592(3) 0.6883(2) 0.0301(6) Uani 1 1 d . . .
N2 N 0.6541(4) 0.3757(3) 0.6811(3) 0.0284(7) Uani 1 1 d . . .
H2 H 0.629370 0.317858 0.753976 0.034 Uiso 1 1 calc R U .
C2 C 0.1143(5) 0.5431(4) 0.9371(5) 0.0432(10) Uani 1 1 d . . .
H2A H 0.003820 0.545334 0.976927 0.065 Uiso 1 1 calc R U .
H2B H 0.155130 0.467235 0.983101 0.065 Uiso 1 1 calc R U .
H2C H 0.146861 0.538179 0.847552 0.065 Uiso 1 1 calc R U .
O3 O 0.6328(3) 0.4357(2) 0.4813(2) 0.0278(5) Uani 1 1 d . . .
N3 N 0.4460(4) 0.3152(3) 0.6590(3) 0.0278(6) Uani 1 1 d . . .
H3 H 0.413590 0.285228 0.742243 0.033 Uiso 1 1 calc R U .
C3 C 0.1266(5) 0.7921(4) 0.8594(4) 0.0396(10) Uani 1 1 d . . .
H3A H 0.018089 0.811072 0.899866 0.059 Uiso 1 1 calc R U .
H3B H 0.150325 0.778188 0.773995 0.059 Uiso 1 1 calc R U .
H3C H 0.182348 0.865059 0.851867 0.059 Uiso 1 1 calc R U .
C4 C 0.1185(6) 0.6827(5) 1.0833(4) 0.0469(12) Uani 1 1 d . . .
H4A H 0.008016 0.684238 1.122217 0.070 Uiso 1 1 calc R U .
H4B H 0.153946 0.763538 1.083737 0.070 Uiso 1 1 calc R U .
H4C H 0.159254 0.609600 1.132458 0.070 Uiso 1 1 calc R U .
O4 O 0.2456(4) 0.5619(3) 0.3802(3) 0.0375(7) Uani 1 1 d . . .
N4 N 0.2455(4) 0.5249(3) 0.5852(3) 0.0290(7) Uani 1 1 d . . .
H4 H 0.248433 0.560951 0.643211 0.035 Uiso 1 1 calc R U .
C5 C 0.4374(4) 0.6442(3) 0.7818(3) 0.0261(7) Uani 1 1 d . . .
O5 O 0.2451(3) 0.2456(3) 0.1419(3) 0.0321(6) Uani 1 1 d . . .
N5 N 0.3352(4) 0.7178(3) 0.4371(3) 0.0310(7) Uani 1 1 d . . .
H5 H 0.331466 0.746384 0.501916 0.037 Uiso 1 1 calc R U .
C6 C 0.7135(4) 0.6090(4) 0.6521(3) 0.0267(7) Uani 1 1 d . . .
H6 H 0.678859 0.644626 0.579836 0.032 Uiso 1 1 calc R U .
O6 O 0.4511(4) 0.1965(3) -0.0839(3) 0.0449(8) Uani 1 1 d D . .
N6 N 0.6398(4) 0.6504(3) 0.2623(3) 0.0291(7) Uani 1 1 d . . .
H6A H 0.661979 0.608663 0.328323 0.035 Uiso 1 1 calc R U .
C7 C 0.8418(4) 0.6944(4) 0.6338(4) 0.0320(8) Uani 1 1 d . . .
H7A H 0.861492 0.672672 0.713470 0.038 Uiso 1 1 calc R U .
H7B H 0.935364 0.672773 0.564385 0.038 Uiso 1 1 calc R U .
N7 N 0.6780(3) 0.4543(3) 0.2044(3) 0.0260(6) Uani 1 1 d . . .
H7 H 0.678513 0.423390 0.281445 0.031 Uiso 1 1 calc R U .
C8 C 0.8051(5) 0.8427(4) 0.6005(4) 0.0389(9) Uani 1 1 d . . .
H8 H 0.697014 0.859653 0.654233 0.047 Uiso 1 1 calc R U .
N8 N 0.1561(4) 0.3559(3) 0.3040(3) 0.0284(7) Uani 1 1 d . . .
H8A H 0.175883 0.411064 0.338410 0.034 Uiso 1 1 calc R U .
C9 C 0.8260(7) 0.8894(5) 0.4585(6) 0.0566(13) Uani 1 1 d . . .
H9A H 0.809365 0.983494 0.438101 0.085 Uiso 1 1 calc R U .
H9B H 0.753261 0.848384 0.443003 0.085 Uiso 1 1 calc R U .
H9C H 0.928736 0.865928 0.404201 0.085 Uiso 1 1 calc R U .
H9 H 0.373(5) 0.210(6) -0.002(4) 0.060(16) Uiso 1 1 d D . .
C11 C 0.7731(4) 0.4665(4) 0.6478(4) 0.0298(8) Uani 1 1 d . . .
H11A H 0.848226 0.464891 0.560547 0.036 Uiso 1 1 calc R U .
H11B H 0.825505 0.435907 0.707757 0.036 Uiso 1 1 calc R U .
C10 C 0.9046(7) 0.9194(5) 0.6319(6) 0.0583(13) Uani 1 1 d . . .
H10A H 0.887632 1.012327 0.601708 0.087 Uiso 1 1 calc R U .
H10B H 1.011175 0.895074 0.589102 0.087 Uiso 1 1 calc R U .
H10C H 0.877643 0.899185 0.724625 0.087 Uiso 1 1 calc R U .
C12 C 0.5799(4) 0.3797(3) 0.5994(3) 0.0242(7) Uani 1 1 d . . .
C13 C 0.3537(4) 0.2935(4) 0.5919(4) 0.0278(7) Uani 1 1 d . . .
H13 H 0.414557 0.313778 0.497583 0.033 Uiso 1 1 calc R U .
C14 C 0.3140(5) 0.1468(4) 0.6362(4) 0.0338(9) Uani 1 1 d . . .
H14 H 0.270665 0.123662 0.731955 0.041 Uiso 1 1 calc R U .
C17 C 0.2082(4) 0.3875(4) 0.6209(4) 0.0318(8) Uani 1 1 d . . .
H17A H 0.149075 0.375511 0.573012 0.038 Uiso 1 1 calc R U .
H17B H 0.144424 0.364163 0.713363 0.038 Uiso 1 1 calc R U .
C16 C 0.1957(5) 0.1181(4) 0.5898(4) 0.0370(9) Uani 1 1 d . . .
H16A H 0.189336 0.024396 0.605554 0.055 Uiso 1 1 calc R U .
H16B H 0.225987 0.156136 0.497935 0.055 Uiso 1 1 calc R U .
H16C H 0.096950 0.155635 0.636556 0.055 Uiso 1 1 calc R U .
C15 C 0.4605(6) 0.0604(4) 0.5891(5) 0.0419(10) Uani 1 1 d . . .
H15A H 0.434881 -0.030691 0.617674 0.063 Uiso 1 1 calc R U .
H15B H 0.531233 0.074124 0.624722 0.063 Uiso 1 1 calc R U .
H15C H 0.507222 0.083590 0.495429 0.063 Uiso 1 1 calc R U .
C19 C 0.4044(5) 0.7987(3) 0.3055(4) 0.0293(8) Uani 1 1 d . . .
H19 H 0.373783 0.766599 0.246845 0.035 Uiso 1 1 calc R U .
C18 C 0.2757(4) 0.5977(4) 0.4618(4) 0.0279(8) Uani 1 1 d . . .
C20 C 0.3471(6) 0.9426(4) 0.3022(4) 0.0410(10) Uani 1 1 d . . .
H20A H 0.395632 0.995066 0.215519 0.061 Uiso 1 1 calc R U .
H20B H 0.372243 0.974235 0.362319 0.061 Uiso 1 1 calc R U .
H20C H 0.237496 0.948853 0.326722 0.061 Uiso 1 1 calc R U .
C21 C 0.5789(5) 0.7873(4) 0.2586(4) 0.0309(8) Uani 1 1 d . . .
H21A H 0.622909 0.839034 0.169779 0.037 Uiso 1 1 calc R U .
H21B H 0.610494 0.823860 0.313027 0.037 Uiso 1 1 calc R U .
C22 C 0.6633(4) 0.5858(3) 0.1675(3) 0.0251(7) Uani 1 1 d . . .
C23 C 0.6935(4) 0.3566(3) 0.1282(3) 0.0239(7) Uani 1 1 d . . .
H23 H 0.724758 0.402030 0.035923 0.029 Uiso 1 1 calc R U .
C24 C 0.8213(4) 0.2542(3) 0.1431(4) 0.0282(8) Uani 1 1 d . . .
H24A H 0.796084 0.217222 0.235631 0.034 Uiso 1 1 calc R U .
H24B H 0.916503 0.299554 0.109488 0.034 Uiso 1 1 calc R U .
C25 C 0.8503(4) 0.1395(4) 0.0750(4) 0.0314(8) Uani 1 1 d . . .
H25 H 0.762020 0.082700 0.121269 0.038 Uiso 1 1 calc R U .
C26 C 0.8685(6) 0.1869(5) -0.0673(4) 0.0437(10) Uani 1 1 d . . .
H26A H 0.900720 0.113693 -0.108971 0.066 Uiso 1 1 calc R U .
H26B H 0.944409 0.252780 -0.111270 0.066 Uiso 1 1 calc R U .
H26C H 0.771720 0.223943 -0.071445 0.066 Uiso 1 1 calc R U .
C27 C 0.9949(6) 0.0576(5) 0.0848(5) 0.0477(12) Uani 1 1 d . . .
H27A H 1.008669 -0.018363 0.049110 0.072 Uiso 1 1 calc R U .
H27B H 0.982659 0.029453 0.174840 0.072 Uiso 1 1 calc R U .
H27C H 1.083523 0.110544 0.036684 0.072 Uiso 1 1 calc R U .
C28 C 0.5406(4) 0.2942(3) 0.1715(3) 0.0266(7) Uani 1 1 d . . .
H28A H 0.505291 0.254707 0.264364 0.032 Uiso 1 1 calc R U .
H28B H 0.556350 0.224205 0.126294 0.032 Uiso 1 1 calc R U .
C29 C 0.4149(4) 0.3925(4) 0.1450(4) 0.0283(7) Uani 1 1 d . . .
H29A H 0.401337 0.464888 0.186848 0.034 Uiso 1 1 calc R U .
H29B H 0.446517 0.428557 0.051723 0.034 Uiso 1 1 calc R U .
C30 C 0.2640(4) 0.3256(3) 0.1965(3) 0.0247(7) Uani 1 1 d . . .
C31 C 0.0051(4) 0.2984(4) 0.3656(4) 0.0341(9) Uani 1 1 d . . .
H31A H -0.025075 0.275996 0.458724 0.051 Uiso 1 1 calc R U .
H31B H 0.009986 0.220356 0.335428 0.051 Uiso 1 1 calc R U .
H31C H -0.069039 0.361177 0.343017 0.051 Uiso 1 1 calc R U .
C32 C 0.4961(8) 0.0566(6) -0.0723(7) 0.0704(15) Uiso 1 1 d D . .
H32A H 0.556160 0.040404 -0.157534 0.106 Uiso 0.96(9) 1 calc R U P
H32B H 0.405533 0.005716 -0.032468 0.106 Uiso 0.96(9) 1 calc R U P
H32C H 0.556185 0.031539 -0.019162 0.106 Uiso 0.96(9) 1 calc R U P
H32D H 0.455758 0.011369 0.018092 0.106 Uiso 0.04(9) 1 calc R U P
H32E H 0.606386 0.046057 -0.106975 0.106 Uiso 0.04(9) 1 calc R U P
H32F H 0.455734 0.020234 -0.120281 0.106 Uiso 0.04(9) 1 calc R U P

loop_
_atom_site_aniso_label
_atom_site_aniso_U_11
_atom_site_aniso_U_22
_atom_site_aniso_U_33
_atom_site_aniso_U_23
_atom_site_aniso_U_13
_atom_site_aniso_U_12
S001 0.0432(5) 0.0263(4) 0.0260(4) -0.0034(3) -0.0176(4) -0.0047(3)
N1 0.0263(16) 0.0371(17) 0.0216(14) -0.0097(13) -0.0104(12) 0.0001(12)
O1 0.0301(14) 0.0404(15) 0.0268(13) -0.0118(11) -0.0101(11) 0.0089(11)
C1 0.0266(19) 0.030(2) 0.0287(19) -0.0026(15) -0.0034(15) 0.0061(15)
O2 0.0277(13) 0.0395(15) 0.0264(13) -0.0112(11) -0.0127(11) 0.0025(11)
N2 0.0315(16) 0.0288(16) 0.0263(16) -0.0046(13) -0.0133(13) -0.0019(12)
C2 0.032(2) 0.039(2) 0.046(2) -0.006(2) -0.0052(19) -0.0006(17)
O3 0.0293(13) 0.0299(13) 0.0231(13) -0.0048(10) -0.0100(10) -0.0010(10)
N3 0.0350(17) 0.0273(16) 0.0222(15) -0.0032(12) -0.0128(13) -0.0033(12)
C3 0.037(2) 0.036(2) 0.034(2) -0.0010(18) -0.0096(18) 0.0112(17)
C4 0.049(3) 0.044(3) 0.029(2) -0.0061(19) -0.0060(19) 0.021(2)
O4 0.0536(18) 0.0298(14) 0.0404(16) -0.0126(12) -0.0268(14) -0.0008(12)
N4 0.0325(16) 0.0261(16) 0.0318(16) -0.0093(13) -0.0142(13) -0.0006(12)
C5 0.0321(19) 0.0212(17) 0.0250(17) -0.0072(14) -0.0104(15) 0.0007(14)
O5 0.0345(14) 0.0320(14) 0.0319(14) -0.0111(11) -0.0123(11) -0.0019(11)
N5 0.0448(19) 0.0250(16) 0.0311(16) -0.0109(13) -0.0205(15) 0.0012(13)
C6 0.0271(18) 0.0315(19) 0.0229(17) -0.0075(14) -0.0105(15) -0.0002(14)
O6 0.0510(18) 0.0492(18) 0.0248(14) -0.0054(13) -0.0089(13) 0.0045(14)
N6 0.0392(18) 0.0240(15) 0.0307(16) -0.0088(13) -0.0200(14) 0.0033(13)
C7 0.0261(18) 0.039(2) 0.032(2) -0.0084(17) -0.0120(15) -0.0024(15)
N7 0.0330(16) 0.0243(15) 0.0251(15) -0.0083(12) -0.0151(13) 0.0023(12)
C8 0.038(2) 0.032(2) 0.047(2) -0.0014(18) -0.0179(19) -0.0086(17)
N8 0.0298(16) 0.0276(15) 0.0335(16) -0.0111(13) -0.0159(13) 0.0005(12)
C9 0.066(3) 0.048(3) 0.057(3) 0.006(2) -0.034(3) -0.010(2)
C11 0.0269(18) 0.036(2) 0.0295(18) -0.0120(16) -0.0126(15) 0.0032(15)
C10 0.067(3) 0.044(3) 0.078(4) -0.008(3) -0.042(3) -0.016(2)
C12 0.0268(17) 0.0223(17) 0.0247(18) -0.0094(14) -0.0100(14) 0.0036(13)
C13 0.0290(19) 0.0276(18) 0.0288(18) -0.0081(15) -0.0125(15) -0.0003(14)
C14 0.041(2) 0.030(2) 0.032(2) -0.0081(16) -0.0156(17) -0.0022(17)
C17 0.032(2) 0.029(2) 0.035(2) -0.0077(16) -0.0136(16) -0.0012(15)
C16 0.046(2) 0.0282(19) 0.041(2) -0.0075(17) -0.0208(19) -0.0041(16)
C15 0.050(3) 0.030(2) 0.052(3) -0.0110(19) -0.026(2) 0.0046(18)
C19 0.046(2) 0.0203(17) 0.0286(18) -0.0075(14) -0.0214(17) 0.0013(15)
C18 0.0302(19) 0.0241(17) 0.0323(19) -0.0096(15) -0.0145(15) 0.0032(14)
C20 0.059(3) 0.024(2) 0.040(2) -0.0071(17) -0.022(2) 0.0069(18)
C21 0.046(2) 0.0209(17) 0.0291(19) -0.0064(14) -0.0172(17) -0.0022(15)
C22 0.0226(17) 0.0260(18) 0.0277(18) -0.0063(15) -0.0105(14) -0.0014(13)
C23 0.0273(17) 0.0213(17) 0.0217(16) -0.0057(13) -0.0077(14) -0.0009(13)
C24 0.0301(19) 0.0237(18) 0.0321(19) -0.0085(15) -0.0129(15) 0.0022(14)
C25 0.032(2) 0.0286(19) 0.0316(19) -0.0094(16) -0.0104(16) 0.0044(15)
C26 0.050(3) 0.047(3) 0.032(2) -0.017(2) -0.0105(19) 0.004(2)
C27 0.049(3) 0.040(2) 0.060(3) -0.023(2) -0.027(2) 0.019(2)
C28 0.0310(19) 0.0231(17) 0.0261(17) -0.0050(14) -0.0119(15) -0.0005(14)
C29 0.0296(19) 0.0240(18) 0.0298(18) -0.0023(14) -0.0115(15) -0.0036(14)
C30 0.0299(18) 0.0189(16) 0.0266(17) -0.0029(14) -0.0140(15) 0.0006(13)
C31 0.0285(19) 0.042(2) 0.036(2) -0.0187(18) -0.0098(16) -0.0021(16)

loop_
_atom_type_symbol
_atom_type_description
_atom_type_scat_dispersion_real
_atom_type_scat_dispersion_imag
_atom_type_scat_source
C C 0.0181 0.0091 'International Tables Vol C Tables 4.2.6.8 and 6.1.1.4'
H H 0.0000 0.0000 'International Tables Vol C Tables 4.2.6.8 and 6.1.1.4'
N N 0.0311 0.0180 'International Tables Vol C Tables 4.2.6.8 and 6.1.1.4'
O O 0.0492 0.0322 'International Tables Vol C Tables 4.2.6.8 and 6.1.1.4'
S S 0.3331 0.5567 'International Tables Vol C Tables 4.2.6.8 and 6.1.1.4'

loop_
_geom_angle_atom_site_label_1
_geom_angle_atom_site_label_2
_geom_angle_atom_site_label_3
_geom_angle
C5 N1 C6 123.1(3)
C5 O1 C1 121.8(3)
O1 C1 C2 109.4(3)
O1 C1 C3 111.1(3)
C2 C1 C3 112.5(4)
O1 C1 C4 102.2(3)
C2 C1 C4 111.3(4)
C3 C1 C4 109.9(3)
C12 N2 C11 121.7(3)
C12 N3 C13 124.5(3)
C18 N4 C17 121.1(3)
O2 C5 O1 125.5(3)
O2 C5 N1 124.0(3)
O1 C5 N1 110.5(3)
C18 N5 C19 122.7(3)
N1 C6 C11 112.0(3)
N1 C6 C7 109.6(3)
C11 C6 C7 110.9(3)
C22 N6 C21 123.8(3)
C8 C7 C6 113.9(3)
C22 N7 C23 127.4(3)
C9 C8 C10 110.6(4)
C9 C8 C7 110.8(4)
C10 C8 C7 110.9(4)
C30 N8 C31 122.0(3)
N2 C11 C6 114.2(3)
O3 C12 N3 123.8(3)
O3 C12 N2 122.6(3)
N3 C12 N2 113.7(3)
N3 C13 C14 108.7(3)
N3 C13 C17 109.2(3)
C14 C13 C17 112.5(3)
C16 C14 C15 110.1(3)
C16 C14 C13 112.9(3)
C15 C14 C13 110.0(3)
N4 C17 C13 112.5(3)
N5 C19 C21 110.2(3)
N5 C19 C20 110.4(3)
C21 C19 C20 110.5(3)
O4 C18 N4 123.2(4)
O4 C18 N5 122.7(4)
N4 C18 N5 114.1(3)
N6 C21 C19 112.7(3)
N7 C22 N6 114.2(3)
N7 C22 S001 124.3(2)
N6 C22 S001 121.5(3)
N7 C23 C28 110.6(3)
N7 C23 C24 108.4(3)
C28 C23 C24 112.4(3)
C23 C24 C25 116.3(3)
C26 C25 C24 112.5(3)
C26 C25 C27 110.3(3)
C24 C25 C27 109.1(3)
C23 C28 C29 113.5(3)
C30 C29 C28 110.7(3)
O5 C30 N8 122.9(3)
O5 C30 C29 121.3(3)
N8 C30 C29 115.8(3)

loop_
_geom_bond_atom_site_label_1
_geom_bond_atom_site_label_2
_geom_bond_distance
S001 C22 1.700(4)
N1 C5 1.342(5)
N1 C6 1.464(4)
O1 C5 1.339(4)
O1 C1 1.487(5)
C1 C2 1.525(6)
C1 C3 1.527(5)
C1 C4 1.527(5)
O2 C5 1.237(4)
N2 C12 1.374(4)
N2 C11 1.451(5)
O3 C12 1.246(4)
N3 C12 1.359(5)
N3 C13 1.454(4)
O4 C18 1.239(4)
N4 C18 1.356(5)
N4 C17 1.449(5)
O5 C30 1.244(4)
N5 C18 1.372(5)
N5 C19 1.457(5)
C6 C11 1.529(5)
C6 C7 1.532(5)
O6 C32 1.458(7)
N6 C22 1.359(4)
N6 C21 1.468(4)
C7 C8 1.529(6)
N7 C22 1.340(5)
N7 C23 1.472(4)
C8 C9 1.511(7)
C8 C10 1.524(6)
N8 C30 1.329(5)
N8 C31 1.459(5)
C13 C14 1.542(5)
C13 C17 1.551(5)
C14 C16 1.519(6)
C14 C15 1.530(6)
C19 C21 1.519(6)
C19 C20 1.528(5)
C23 C28 1.519(5)
C23 C24 1.535(4)
C24 C25 1.539(5)
C25 C26 1.522(6)
C25 C27 1.541(5)
C28 C29 1.536(5)
C29 C30 1.512(5)

loop_
_geom_torsion_atom_site_label_1
_geom_torsion_atom_site_label_2
_geom_torsion_atom_site_label_3
_geom_torsion_atom_site_label_4
_geom_torsion
C5 O1 C1 C2 64.9(4)
C5 O1 C1 C3 -59.8(4)
C5 O1 C1 C4 -177.1(3)
C1 O1 C5 O2 8.0(5)
C1 O1 C5 N1 -173.0(3)
C6 N1 C5 O2 2.9(6)
C6 N1 C5 O1 -176.2(3)
C5 N1 C6 C11 -106.6(4)
C5 N1 C6 C7 129.9(4)
N1 C6 C7 C8 -71.4(4)
C11 C6 C7 C8 164.5(3)
C6 C7 C8 C9 -77.5(5)
C6 C7 C8 C10 159.3(4)
C12 N2 C11 C6 70.5(4)
N1 C6 C11 N2 49.7(4)
C7 C6 C11 N2 172.5(3)
C13 N3 C12 O3 5.3(5)
C13 N3 C12 N2 -173.5(3)
C11 N2 C12 O3 18.4(5)
C11 N2 C12 N3 -162.7(3)
C12 N3 C13 C14 131.2(3)
C12 N3 C13 C17 -105.7(4)
N3 C13 C14 C16 170.3(3)
C17 C13 C14 C16 49.2(4)
N3 C13 C14 C15 -66.3(4)
C17 C13 C14 C15 172.6(3)
C18 N4 C17 C13 86.1(4)
N3 C13 C17 N4 56.3(4)
C14 C13 C17 N4 177.1(3)
C18 N5 C19 C21 -102.5(4)
C18 N5 C19 C20 135.1(4)
C17 N4 C18 O4 14.2(5)
C17 N4 C18 N5 -169.0(3)
C19 N5 C18 O4 -16.1(5)
C19 N5 C18 N4 167.1(3)
C22 N6 C21 C19 82.0(4)
N5 C19 C21 N6 56.6(4)
C20 C19 C21 N6 178.9(3)
C23 N7 C22 N6 175.4(3)
C23 N7 C22 S001 -7.0(5)
C21 N6 C22 N7 -162.4(3)
C21 N6 C22 S001 19.9(5)
C22 N7 C23 C28 -100.7(4)
C22 N7 C23 C24 135.7(4)
N7 C23 C24 C25 177.4(3)
C28 C23 C24 C25 54.9(4)
C23 C24 C25 C26 49.9(5)
C23 C24 C25 C27 172.6(4)
N7 C23 C28 C29 64.4(4)
C24 C23 C28 C29 -174.3(3)
C23 C28 C29 C30 -177.1(3)
C31 N8 C30 O5 -0.9(5)
C31 N8 C30 C29 -179.6(3)
C28 C29 C30 O5 -71.9(4)
C28 C29 C30 N8 106.8(3)

loop_
_publcif_info_datablock.id
_publcif_info_datablock.publ_exptl
_publcif_info_datablock.publ_geom
_publcif_info_datablock.structure
{c98b31eb-9f6c-4ebf-b6ab-f2a6e1d5a2f4} y y y

loop_
_publcif_info_exptl_table_extra_item
F000
Radiation_source
sin_theta_over_lambda_max

loop_
_publcif_info_exptl_table_header_item
Datablock_name

loop_
_publcif_info_tables.block_id
_publcif_info_tables.reference_item
{c98b31eb-9f6c-4ebf-b6ab-f2a6e1d5a2f4} '_publcif_info_datablock.publ_exptl'

loop_
_publcif_info_cif.paper_type
CE
